data_1100132
_publ_contact_author_name 'Luca Lutterotti'
_chemical_formula_sum 'Ni Ti'
_chemical_name_common austenite
_symmetry_cell_setting cubic
_symmetry_space_group_name_H-M Pm-3m
_audit_creation_date 'Mon Oct 12 15:11:53 PDT 1998'
_audit_creation_method 'Maud, version 1.9992'
_audit_update_record 'Last update Wed May 04 13:16:22 CEST 2005'
_cell_angle_alpha 90
_cell_angle_beta 90
_cell_angle_gamma 90
_cell_formula_units_Z 1
_cell_length_a 3.015
_cell_length_b 3.015
_cell_length_c 3.015
_computing_structure_refinement 'Maud, version 1.9992'
_refine_ls_goodness_of_fit_all 0
_refine_ls_R_factor_all 0
_refine_ls_wR_factor_all 0
_cod_original_formula_sum NiTi
_cod_database_code 1100132

loop_
_atom_site_label
_atom_site_type_symbol
_atom_site_occupancy
_atom_site_fract_x
_atom_site_fract_y
_atom_site_fract_z
_atom_site_B_iso_or_equiv
Ni Ni 1.0 0.0 0.0 0.0 0.0
Ti Ti 1.0 0.5 0.5 0.5 0.0
